data_7246482
loop_
_publ_author_name
'Zou, Huiqi'
'Li, Rongyun'
'Ding, Li'
'Lu, Jing'
'Tian, Haiquan'
'Yan, Hui'
'Liu, Houting'
'Wang, Suna'
'Li, Yunwu'

_publ_section_title
;
 Three isostructural MOFs based on different metal cations: proton
 conductivities and SC--SC transformation leading to magnetic changes
;
_journal_issue 18
_journal_name_full CrystEngComm
_journal_page_first 2755
_journal_page_last 2766
_journal_paper_doi 10.1039/D3CE00046J
_journal_volume 25
_journal_year 2023
_chemical_formula_sum 'C10 H13 O8 Zn'
_chemical_formula_weight 326.57
_space_group_crystal_system triclinic
_space_group_IT_number 2
_space_group_name_Hall '-P 1'
_space_group_name_H-M_alt 'P -1'
_atom_sites_solution_hydrogens difmap
_audit_creation_method SHELXL-2018/3
_cell_angle_alpha 67.682(14)
_cell_angle_beta 82.043(14)
_cell_angle_gamma 87.656(14)
_cell_formula_units_Z 2
_cell_length_a 7.6844(15)
_cell_length_b 8.4799(12)
_cell_length_c 9.8498(14)
_cell_measurement_reflns_used 735
_cell_measurement_temperature 293(2)
_cell_measurement_theta_max 67.0550
_cell_measurement_theta_min 4.8850
_cell_volume 588.00(18)
_computing_cell_refinement 'CrysAlisPro 1.171.39.35c (Rigaku OD, 2017)'
_computing_data_collection 'CrysAlisPro 1.171.39.35c (Rigaku OD, 2017)'
_computing_data_reduction 'CrysAlisPro 1.171.39.35c (Rigaku OD, 2017)'
_computing_structure_refinement 'SHELXL-2018/3 (Sheldrick, 2018)'
_computing_structure_solution 'SHELXL-2018/3 '
_diffrn_ambient_temperature 293(2)
_diffrn_measured_fraction_theta_full 0.996
_diffrn_measured_fraction_theta_max 0.931
_diffrn_measurement_device_type 'Xcalibur, Eos, Gemini'
_diffrn_radiation_type CuK\a
_diffrn_radiation_wavelength 1.54184
_diffrn_reflns_av_R_equivalents 0.0523
_diffrn_reflns_av_unetI/netI 0.0993
_diffrn_reflns_Laue_measured_fraction_full 0.996
_diffrn_reflns_Laue_measured_fraction_max 0.931
_diffrn_reflns_limit_h_max 9
_diffrn_reflns_limit_h_min -9
_diffrn_reflns_limit_k_max 10
_diffrn_reflns_limit_k_min -9
_diffrn_reflns_limit_l_max 12
_diffrn_reflns_limit_l_min -10
_diffrn_reflns_number 3581
_diffrn_reflns_point_group_measured_fraction_full 0.996
_diffrn_reflns_point_group_measured_fraction_max 0.931
_diffrn_reflns_theta_full 67.684
_diffrn_reflns_theta_max 75.458
_diffrn_reflns_theta_min 4.897
_exptl_absorpt_coefficient_mu 3.275
_exptl_absorpt_correction_T_max 1.00000
_exptl_absorpt_correction_T_min 0.94877
_exptl_absorpt_correction_type multi-scan
_exptl_absorpt_process_details sadabs
_exptl_crystal_colour colourless
_exptl_crystal_density_diffrn 1.845
_exptl_crystal_description block
_exptl_crystal_F_000 334
_refine_diff_density_max 0.887
_refine_diff_density_min -0.737
_refine_diff_density_rms 0.122
_refine_ls_extinction_method none
_refine_ls_goodness_of_fit_ref 1.040
_refine_ls_hydrogen_treatment refU
_refine_ls_matrix_type full
_refine_ls_number_parameters 185
_refine_ls_number_reflns 2274
_refine_ls_number_restraints 0
_refine_ls_restrained_S_all 1.040
_refine_ls_R_factor_all 0.1095
_refine_ls_R_factor_gt 0.0693
_refine_ls_shift/su_max 0.000
_refine_ls_shift/su_mean 0.000
_refine_ls_structure_factor_coef Fsqd
_refine_ls_weighting_details 'w=1/[\s^2^(Fo^2^)+(0.0869P)^2^] where P=(Fo^2^+2Fc^2^)/3'
_refine_ls_weighting_scheme calc
_refine_ls_wR_factor_gt 0.1633
_refine_ls_wR_factor_ref 0.1912
_reflns_Friedel_coverage 0.000
_reflns_number_gt 1492
_reflns_number_total 2274
_reflns_threshold_expression 'I > 2\s(I)'
_cod_data_source_file d3ce00046j4.cif
_cod_data_source_block exp_9781
_cod_depositor_comments 'Adding full bibliography for 7246482--7246485.cif.'
_cod_database_code 7246482
_shelx_shelxl_version_number 2018/3
_shelx_space_group_comment
;
The symmetry employed for this shelxl refinement is uniquely defined
by the following loop, which should always be used as a source of
symmetry information in preference to the above space-group names.
They are only intended as comments.
;

loop_
_space_group_symop_operation_xyz
'x, y, z'
'-x, -y, -z'

loop_
_atom_site_label
_atom_site_type_symbol
_atom_site_fract_x
_atom_site_fract_y
_atom_site_fract_z
_atom_site_U_iso_or_equiv
_atom_site_adp_type
_atom_site_occupancy
_atom_site_site_symmetry_order
_atom_site_calc_flag
_atom_site_refinement_flags_posn
_atom_site_refinement_flags_adp
_atom_site_refinement_flags_occupancy
_atom_site_disorder_assembly
_atom_site_disorder_group
Zn1 Zn 0.47048(15) 0.34592(12) 0.38535(10) 0.0424(3) Uani 1 1 d . . . . .
O1 O 0.8321(7) 1.2369(5) -0.0816(5) 0.0401(11) Uani 1 1 d . . . . .
O4 O 0.6384(7) 0.5343(6) 0.3414(5) 0.0441(12) Uani 1 1 d . . . . .
O3 O 0.5567(7) 0.6602(6) -0.1879(6) 0.0474(13) Uani 1 1 d . . . . .
O2 O 0.6216(8) 0.7611(6) 0.4031(5) 0.0515(15) Uani 1 1 d . . . . .
O5 O 0.6927(9) 0.8794(7) -0.3573(5) 0.0553(15) Uani 1 1 d . . . . .
O6 O 0.2481(8) 0.5270(7) 0.3567(6) 0.0554(15) Uani 1 1 d . . . . .
H9 H 0.222634 0.599983 0.275158 0.06(3) Uiso 1 1 d R . . . .
H8 H 0.239271 0.573712 0.419866 0.17(7) Uiso 1 1 d R . . . .
O7 O 0.6842(8) 0.1792(7) 0.4065(7) 0.0600(16) Uani 1 1 d . . . . .
H11 H 0.640474 0.095832 0.482636 0.07(3) Uiso 1 1 d R . . . .
H10 H 0.750131 0.236841 0.433550 0.14(6) Uiso 1 1 d R . . . .
C1 C 0.6403(10) 0.7962(9) -0.2257(8) 0.0399(16) Uani 1 1 d . . . . .
C8 C 0.7415(9) 1.0165(8) -0.1436(7) 0.0371(15) Uani 1 1 d . . . . .
H2 H 0.759027 1.085953 -0.243660 0.031(18) Uiso 1 1 d R . . . .
C3 C 0.6435(9) 0.7465(8) 0.0415(7) 0.0333(14) Uani 1 1 d . . . . .
H1 H 0.602752 0.636344 0.064466 0.030(17) Uiso 1 1 d R . . . .
C9 C 0.8835(10) 1.2962(8) 0.0258(7) 0.0367(15) Uani 1 1 d . . . . .
H5 H 0.783465 1.309858 0.091979 0.04(2) Uiso 1 1 d R . . . .
H4 H 0.967870 1.217998 0.080467 0.05(2) Uiso 1 1 d R . . . .
C2 C 0.6765(9) 0.8539(8) -0.1051(7) 0.0321(13) Uani 1 1 d . . . . .
C7 C 0.7728(9) 1.0732(8) -0.0329(7) 0.0313(13) Uani 1 1 d . . . . .
C4 C 0.6777(9) 0.8041(8) 0.1503(7) 0.0344(14) Uani 1 1 d . . . . .
C10 C 0.9673(9) 1.4681(8) -0.0539(8) 0.0377(15) Uani 1 1 d . . . . .
H6 H 1.065548 1.457907 -0.123239 0.05(2) Uiso 1 1 d R . . . .
H7 H 0.882009 1.548558 -0.104757 0.05(2) Uiso 1 1 d R . . . .
C5 C 0.6426(9) 0.6900(8) 0.3096(7) 0.0367(15) Uani 1 1 d . . . . .
C6 C 0.7384(9) 0.9678(8) 0.1147(7) 0.0341(14) Uani 1 1 d . . . . .
H3 H 0.747929 1.010404 0.187619 0.021(15) Uiso 1 1 d R . . . .
O8 O -0.0204(12) 0.2676(14) 0.4834(10) 0.097(3) Uani 1 1 d . . . . .
H12 H 0.051360 0.191813 0.475095 0.14(7) Uiso 1 1 d R . . . .
H13 H 0.033677 0.362994 0.449476 0.38(18) Uiso 1 1 d R . . . .

loop_
_atom_site_aniso_label
_atom_site_aniso_U_11
_atom_site_aniso_U_22
_atom_site_aniso_U_33
_atom_site_aniso_U_23
_atom_site_aniso_U_13
_atom_site_aniso_U_12
Zn1 0.0645(7) 0.0337(5) 0.0273(5) -0.0075(3) -0.0059(4) -0.0219(4)
O1 0.059(3) 0.025(2) 0.036(2) -0.0087(18) -0.008(2) -0.018(2)
O4 0.066(3) 0.024(2) 0.039(3) -0.0067(19) -0.006(2) -0.020(2)
O3 0.074(4) 0.036(3) 0.041(3) -0.020(2) -0.016(2) -0.014(2)
O2 0.094(4) 0.035(3) 0.024(2) -0.0107(19) 0.002(2) -0.023(3)
O5 0.096(5) 0.042(3) 0.027(2) -0.010(2) -0.014(3) -0.008(3)
O6 0.081(4) 0.047(3) 0.037(3) -0.013(2) -0.009(3) -0.010(3)
O7 0.068(4) 0.042(3) 0.056(3) 0.001(3) -0.012(3) -0.015(3)
C1 0.054(4) 0.034(3) 0.034(3) -0.013(3) -0.015(3) 0.001(3)
C8 0.050(4) 0.035(3) 0.023(3) -0.006(3) -0.005(3) -0.011(3)
C3 0.039(4) 0.023(3) 0.037(3) -0.008(3) -0.010(3) -0.006(2)
C9 0.049(4) 0.027(3) 0.034(3) -0.010(3) -0.011(3) -0.010(3)
C2 0.039(3) 0.025(3) 0.034(3) -0.012(3) -0.009(3) -0.003(3)
C7 0.040(3) 0.022(3) 0.033(3) -0.012(2) -0.003(3) -0.009(2)
C4 0.044(4) 0.025(3) 0.031(3) -0.006(2) -0.008(3) -0.008(3)
C10 0.043(4) 0.021(3) 0.046(4) -0.011(3) -0.001(3) -0.013(3)
C5 0.043(4) 0.035(3) 0.028(3) -0.007(3) -0.002(3) -0.020(3)
C6 0.043(4) 0.031(3) 0.030(3) -0.014(3) -0.004(3) -0.008(3)
O8 0.072(5) 0.099(6) 0.121(8) -0.041(6) -0.008(5) -0.022(5)

loop_
_atom_type_symbol
_atom_type_description
_atom_type_scat_dispersion_real
_atom_type_scat_dispersion_imag
_atom_type_scat_source
C C 0.0181 0.0091 'International Tables Vol C Tables 4.2.6.8 and 6.1.1.4'
H H 0.0000 0.0000 'International Tables Vol C Tables 4.2.6.8 and 6.1.1.4'
O O 0.0492 0.0322 'International Tables Vol C Tables 4.2.6.8 and 6.1.1.4'
Zn Zn -1.5491 0.6778 'International Tables Vol C Tables 4.2.6.8 and 6.1.1.4'

loop_
_geom_angle_atom_site_label_1
_geom_angle_atom_site_label_2
_geom_angle_atom_site_label_3
_geom_angle
_geom_angle_site_symmetry_1
_geom_angle_site_symmetry_3
_geom_angle_publ_flag
O2 Zn1 O4 113.2(2) 2_666 . ?
O2 Zn1 O3 141.5(2) 2_666 2_665 ?
O4 Zn1 O3 105.1(2) . 2_665 ?
O2 Zn1 O7 92.8(2) 2_666 . ?
O4 Zn1 O7 88.6(2) . . ?
O3 Zn1 O7 91.0(2) 2_665 . ?
O2 Zn1 O6 88.8(2) 2_666 . ?
O4 Zn1 O6 90.4(2) . . ?
O3 Zn1 O6 88.0(2) 2_665 . ?
O7 Zn1 O6 178.4(2) . . ?
O2 Zn1 O5 85.29(19) 2_666 2_665 ?
O4 Zn1 O5 160.8(2) . 2_665 ?
O3 Zn1 O5 56.90(18) 2_665 2_665 ?
O7 Zn1 O5 85.3(2) . 2_665 ?
O6 Zn1 O5 95.3(2) . 2_665 ?
O2 Zn1 C1 113.6(2) 2_666 2_665 ?
O4 Zn1 C1 133.1(2) . 2_665 ?
O3 Zn1 C1 28.5(2) 2_665 2_665 ?
O7 Zn1 C1 86.7(2) . 2_665 ?
O6 Zn1 C1 93.0(2) . 2_665 ?
O5 Zn1 C1 28.4(2) 2_665 2_665 ?
C7 O1 C9 117.7(5) . . ?
C5 O4 Zn1 140.9(5) . . ?
C1 O3 Zn1 101.3(4) . 2_665 ?
C5 O2 Zn1 126.8(4) . 2_666 ?
C1 O5 Zn1 80.7(4) . 2_665 ?
O5 C1 O3 120.9(6) . . ?
O5 C1 C2 121.5(6) . . ?
O3 C1 C2 117.6(6) . . ?
O5 C1 Zn1 70.8(4) . 2_665 ?
O3 C1 Zn1 50.2(3) . 2_665 ?
C2 C1 Zn1 167.3(5) . 2_665 ?
C2 C8 C7 119.7(6) . . ?
C2 C3 C4 119.0(6) . . ?
O1 C9 C10 108.6(5) . . ?
C3 C2 C8 120.5(6) . . ?
C3 C2 C1 120.5(6) . . ?
C8 C2 C1 119.0(6) . . ?
O1 C7 C6 124.1(6) . . ?
O1 C7 C8 115.4(5) . . ?
C6 C7 C8 120.5(6) . . ?
C6 C4 C3 121.5(6) . . ?
C6 C4 C5 118.5(6) . . ?
C3 C4 C5 119.9(5) . . ?
C9 C10 C10 110.6(7) . 2_785 ?
O4 C5 O2 124.8(6) . . ?
O4 C5 C4 118.3(6) . . ?
O2 C5 C4 116.9(6) . . ?
C4 C6 C7 118.6(6) . . ?

loop_
_geom_bond_atom_site_label_1
_geom_bond_atom_site_label_2
_geom_bond_distance
_geom_bond_site_symmetry_2
_geom_bond_publ_flag
Zn1 O2 1.968(5) 2_666 ?
Zn1 O4 1.973(4) . ?
Zn1 O3 2.005(5) 2_665 ?
Zn1 O7 2.102(6) . ?
Zn1 O6 2.224(6) . ?
Zn1 O5 2.448(6) 2_665 ?
Zn1 C1 2.558(7) 2_665 ?
O1 C7 1.360(7) . ?
O1 C9 1.437(8) . ?
O4 C5 1.236(8) . ?
O3 C1 1.245(8) . ?
O2 C5 1.269(8) . ?
O5 C1 1.235(9) . ?
C1 C2 1.507(9) . ?
C8 C2 1.379(9) . ?
C8 C7 1.400(9) . ?
C3 C2 1.378(9) . ?
C3 C4 1.394(9) . ?
C9 C10 1.491(8) . ?
C7 C6 1.382(9) . ?
C4 C6 1.381(8) . ?
C4 C5 1.490(8) . ?
C10 C10 1.508(13) 2_785 ?

loop_
_geom_hbond_atom_site_label_D
_geom_hbond_atom_site_label_H
_geom_hbond_atom_site_label_A
_geom_hbond_distance_DH
_geom_hbond_distance_HA
_geom_hbond_distance_DA
_geom_hbond_angle_DHA
_geom_hbond_site_symmetry_A
_geom_hbond_publ_flag
O8 H13 O6 0.85 2.07 2.868(10) 155.9 . yes
O8 H12 O5 0.85 2.32 3.081(12) 149.2 2_665 yes
O7 H10 O8 0.85 1.95 2.708(10) 148.3 1_655 yes
O7 H11 O5 0.85 1.98 2.723(7) 145.0 1_546 yes
O6 H8 O8 0.85 2.43 3.106(12) 137.3 2_566 yes
O6 H8 O4 0.85 2.48 3.063(8) 126.4 2_666 yes
O6 H9 O1 0.85 1.97 2.823(7) 177.6 2_675 yes
O8 H13 O6 0.85 2.07 2.868(10) 155.9 . yes
O8 H12 O5 0.85 2.32 3.081(12) 149.2 2_665 yes
O7 H10 O8 0.85 1.95 2.708(10) 148.3 1_655 yes
O7 H11 O5 0.85 1.98 2.723(7) 145.0 1_546 yes
O6 H8 O8 0.85 2.43 3.106(12) 137.3 2_566 yes
O6 H8 O4 0.85 2.48 3.063(8) 126.4 2_666 yes
O6 H9 O1 0.85 1.97 2.823(7) 177.6 2_675 yes
